data_7019821
loop_
_publ_author_name
'Klap\"otke, Thomas M'
'Piercey, Davin G.'
'Stierstorfer, J\"org'

_publ_section_title
;
 Amination of energetic anions: high-performing energetic materials.
;
_journal_issue 31
_journal_name_full 'Dalton transactions (Cambridge, England : 2003)'
_journal_page_first 9451
_journal_page_last 9459
_journal_paper_doi 10.1039/c2dt30684k
_journal_volume 41
_journal_year 2012
_chemical_formula_moiety 'C2 H2 N6 O4'
_chemical_formula_sum 'C2 H2 N6 O4'
_chemical_formula_weight 174.10
_chemical_name_common 1-amino-3,5-dinitro-1,2,4-triazole
_chemical_name_systematic 1-amino-3,5-dinitro-1,2,4-triazole
_space_group_IT_number 1
_symmetry_cell_setting triclinic
_symmetry_Int_Tables_number 1
_symmetry_space_group_name_Hall 'P 1'
_symmetry_space_group_name_H-M 'P 1'
_atom_sites_solution_hydrogens difmap
_atom_sites_solution_primary direct
_atom_sites_solution_secondary difmap
_audit_creation_date
;
'Tue Sep 06 13:04:56 2011'
;
_audit_creation_method
;
CrysAlisPro, Oxford Diffraction Ltd.,
Version 1.171.35.11 (release 16-05-2011 CrysAlis171 .NET)
(compiled May 16 2011,17:55:39)
;
_audit_update_record 10.05.2012
_cell_angle_alpha 78.074(8)
_cell_angle_beta 77.335(8)
_cell_angle_gamma 89.873(6)
_cell_formula_units_Z 8
_cell_length_a 8.3125(7)
_cell_length_b 11.4102(8)
_cell_length_c 13.5629(16)
_cell_measurement_reflns_used 3066
_cell_measurement_temperature 173(2)
_cell_measurement_theta_max 32.2309
_cell_measurement_theta_min 4.2424
_cell_volume 1226.8(2)
_computing_cell_refinement
;
CrysAlisPro, Agilent Technologies,
Version 1.171.35.11 (release 16-05-2011 CrysAlis171 .NET)
(compiled May 16 2011,17:55:39)
;
_computing_data_collection
;
CrysAlisPro, Agilent Technologies,
Version 1.171.35.11 (release 16-05-2011 CrysAlis171 .NET)
(compiled May 16 2011,17:55:39)
;
_computing_data_reduction
;
CrysAlisPro, Agilent Technologies,
Version 1.171.35.11 (release 16-05-2011 CrysAlis171 .NET)
(compiled May 16 2011,17:55:39)
;
_computing_molecular_graphics
;
'ORTEP (M. N. Burnett, C. K. Johnson, ORTEP-III: Oak Ridge Thermal Ellipsoid
;
_computing_publication_material 'PLATON (A. L. Spek, Acta Crystallogr, Sect. A, 1990, 46, C34, 1995 version).'
_computing_structure_refinement 'SHELXL-97 (Sheldrick, 1997)'
_computing_structure_solution SIR-92
_diffrn_ambient_temperature 173
_diffrn_detector_area_resol_mean 15.9809
_diffrn_measured_fraction_theta_full 0.996
_diffrn_measured_fraction_theta_max 0.996
_diffrn_measurement_device 'CCD camera on \k-goniostat'
_diffrn_measurement_device_type 'Xcalibur, Sapphire3'
_diffrn_measurement_method '\w scans'
_diffrn_orient_matrix_UB_11 0.0791337000
_diffrn_orient_matrix_UB_12 0.0229526000
_diffrn_orient_matrix_UB_13 -0.0294427000
_diffrn_orient_matrix_UB_21 0.0204336000
_diffrn_orient_matrix_UB_22 0.0124658000
_diffrn_orient_matrix_UB_23 0.0450052000
_diffrn_orient_matrix_UB_31 0.0313790000
_diffrn_orient_matrix_UB_32 -0.0579892000
_diffrn_orient_matrix_UB_33 0.0107311000
_diffrn_radiation_collimation 0.5
_diffrn_radiation_monochromator graphite
_diffrn_radiation_source 'Enhance (Mo) X-ray Source'
_diffrn_radiation_type 'Mo K\a'
_diffrn_radiation_wavelength 0.71073
_diffrn_reflns_av_R_equivalents 0.0303
_diffrn_reflns_av_sigmaI/netI 0.0455
_diffrn_reflns_limit_h_max 10
_diffrn_reflns_limit_h_min -10
_diffrn_reflns_limit_k_max 13
_diffrn_reflns_limit_k_min -14
_diffrn_reflns_limit_l_max 15
_diffrn_reflns_limit_l_min -17
_diffrn_reflns_number 9699
_diffrn_reflns_theta_full 26.49
_diffrn_reflns_theta_max 26.49
_diffrn_reflns_theta_min 4.25
_diffrn_source_current 40
_diffrn_source_type 'Spellman generator'
_diffrn_source_voltage 50
_exptl_absorpt_coefficient_mu 0.177
_exptl_absorpt_correction_T_max 0.9825
_exptl_absorpt_correction_T_min 0.9570
_exptl_absorpt_correction_type multi-scan
_exptl_absorpt_process_details
;
CrysAlisPro, Agilent Technologies,
Version 1.171.35.11 (release 16-05-2011 CrysAlis171 .NET)
(compiled May 16 2011,17:55:39)
Empirical absorption correction using spherical harmonics,
implemented in SCALE3 ABSPACK scaling algorithm.
;
_exptl_crystal_colour colorless
_exptl_crystal_density_diffrn 1.885
_exptl_crystal_density_method 'not measured'
_exptl_crystal_description rod
_exptl_crystal_F_000 704
_exptl_crystal_size_max 0.25
_exptl_crystal_size_mid 0.20
_exptl_crystal_size_min 0.10
_refine_diff_density_max 0.254
_refine_diff_density_min -0.256
_refine_diff_density_rms 0.047
_refine_ls_abs_structure_details 'Flack H D (1983), Acta Cryst. A39, 876-881'
_refine_ls_abs_structure_Flack 0.2(10)
_refine_ls_extinction_method none
_refine_ls_goodness_of_fit_ref 1.020
_refine_ls_hydrogen_treatment mixed
_refine_ls_matrix_type full
_refine_ls_number_parameters 913
_refine_ls_number_reflns 5066
_refine_ls_number_restraints 3
_refine_ls_restrained_S_all 1.020
_refine_ls_R_factor_all 0.0442
_refine_ls_R_factor_gt 0.0344
_refine_ls_shift/su_max 0.000
_refine_ls_shift/su_mean 0.000
_refine_ls_structure_factor_coef Fsqd
_refine_ls_weighting_details 'calc w=1/[\s^2^(Fo^2^)+(0.0368P)^2^+0.0000P] where P=(Fo^2^+2Fc^2^)/3'
_refine_ls_weighting_scheme calc
_refine_ls_wR_factor_gt 0.0709
_refine_ls_wR_factor_ref 0.0769
_reflns_number_gt 4379
_reflns_number_total 5066
_reflns_threshold_expression >2sigma(I)
_cod_data_source_file c2dt30684k.txt
_cod_data_source_block gx516
_cod_original_sg_symbol_Hall P1
_cod_database_code 7019821

loop_
_symmetry_equiv_pos_as_xyz
'x, y, z'

loop_
_atom_site_label
_atom_site_type_symbol
_atom_site_fract_x
_atom_site_fract_y
_atom_site_fract_z
_atom_site_U_iso_or_equiv
_atom_site_adp_type
_atom_site_occupancy
_atom_site_symmetry_multiplicity
_atom_site_calc_flag
O1 O 0.1059(4) 0.6272(2) 0.4123(2) 0.0406(7) Uani 1 1 d
O2 O -0.0607(3) 0.7133(2) 0.3197(2) 0.0369(7) Uani 1 1 d
O3 O 0.5932(4) 1.0713(2) 0.2259(2) 0.0433(7) Uani 1 1 d
O4 O 0.6353(4) 0.9042(3) 0.3241(2) 0.0428(7) Uani 1 1 d
N1 N 0.1453(4) 0.9202(2) 0.2609(2) 0.0242(6) Uani 1 1 d
N2 N 0.2777(4) 0.9956(2) 0.2384(2) 0.0247(6) Uani 1 1 d
N3 N 0.3295(4) 0.8151(2) 0.3316(2) 0.0254(7) Uani 1 1 d
N4 N 0.0660(4) 0.7102(3) 0.3524(2) 0.0265(7) Uani 1 1 d
N5 N 0.5488(4) 0.9718(3) 0.2771(2) 0.0312(7) Uani 1 1 d
N6 N 0.0048(4) 0.9620(3) 0.2251(3) 0.0321(7) Uani 1 1 d
H6A H -0.033(6) 0.907(4) 0.201(3) 0.038 Uiso 1 1 d
H6B H -0.072(6) 0.983(4) 0.272(4) 0.038 Uiso 1 1 d
C1 C 0.1804(4) 0.8139(3) 0.3160(3) 0.0222(7) Uani 1 1 d
C2 C 0.3832(4) 0.9261(3) 0.2835(3) 0.0256(8) Uani 1 1 d
O27 O 0.1735(3) -0.1039(2) 0.7253(2) 0.0352(6) Uani 1 1 d
O26 O 0.7459(4) 0.2199(2) 0.7529(3) 0.0449(8) Uani 1 1 d
O25 O 0.6548(4) 0.2241(2) 0.6132(2) 0.0438(7) Uani 1 1 d
O28 O 0.2243(3) -0.2373(2) 0.8529(2) 0.0278(6) Uani 1 1 d
N37 N 0.6109(4) -0.0150(2) 0.8243(2) 0.0221(6) Uani 1 1 d
N38 N 0.4987(4) -0.1082(2) 0.8505(2) 0.0225(6) Uani 1 1 d
N39 N 0.4365(4) 0.0363(2) 0.7225(2) 0.0243(6) Uani 1 1 d
N40 N 0.6641(4) 0.1797(3) 0.7014(3) 0.0322(8) Uani 1 1 d
N41 N 0.2553(4) -0.1428(2) 0.7888(2) 0.0231(6) Uani 1 1 d
N42 N 0.7470(4) -0.0256(3) 0.8713(3) 0.0335(8) Uani 1 1 d
H42A H 0.828(6) -0.022(4) 0.814(4) 0.040 Uiso 1 1 d
H42B H 0.750(6) 0.039(4) 0.891(3) 0.040 Uiso 1 1 d
C13 C 0.5694(4) 0.0676(3) 0.7497(3) 0.0236(7) Uani 1 1 d
C14 C 0.3995(4) -0.0703(3) 0.7874(3) 0.0208(7) Uani 1 1 d
O6 O 0.9911(3) 0.2185(2) 0.3194(2) 0.0364(7) Uani 1 1 d
O7 O 0.2816(4) 0.3831(3) 0.3311(2) 0.0448(7) Uani 1 1 d
O8 O 0.3764(4) 0.5561(2) 0.2368(2) 0.0397(7) Uani 1 1 d
O5 O 0.7621(3) 0.1245(2) 0.4076(2) 0.0402(7) Uani 1 1 d
N7 N 0.8141(3) 0.4229(2) 0.2638(2) 0.0218(6) Uani 1 1 d
N8 N 0.6905(4) 0.4947(2) 0.2449(2) 0.0238(6) Uani 1 1 d
N9 N 0.5872(4) 0.3107(2) 0.3389(2) 0.0228(6) Uani 1 1 d
N10 N 0.3942(4) 0.4570(3) 0.2865(2) 0.0301(7) Uani 1 1 d
N11 N 0.8429(4) 0.2117(2) 0.3516(2) 0.0245(6) Uani 1 1 d
N12 N 0.9778(4) 0.4677(3) 0.2259(3) 0.0298(7) Uani 1 1 d
H12A H 1.031(6) 0.458(4) 0.272(4) 0.036 Uiso 1 1 d
H12B H 1.017(5) 0.431(4) 0.181(3) 0.036 Uiso 1 1 d
C3 C 0.7483(4) 0.3145(3) 0.3195(3) 0.0210(7) Uani 1 1 d
C4 C 0.5606(4) 0.4210(3) 0.2917(3) 0.0230(7) Uani 1 1 d
O16 O 0.5892(3) 0.3445(2) 0.0995(2) 0.0352(6) Uani 1 1 d
O15 O 0.5557(3) 0.2237(3) 0.0005(2) 0.0388(7) Uani 1 1 d
O14 O 1.2619(3) 0.0493(2) 0.0011(2) 0.0343(6) Uani 1 1 d
O13 O 1.0811(3) -0.0126(2) -0.0724(2) 0.0412(7) Uani 1 1 d
N19 N 1.0450(3) 0.2207(2) 0.0643(2) 0.0207(6) Uani 1 1 d
N20 N 0.9087(3) 0.2827(2) 0.0862(2) 0.0224(6) Uani 1 1 d
N21 N 0.8635(4) 0.1452(2) -0.0057(2) 0.0236(6) Uani 1 1 d
N22 N 1.1287(4) 0.0528(2) -0.0227(2) 0.0261(7) Uani 1 1 d
N23 N 0.6371(4) 0.2699(3) 0.0481(2) 0.0268(7) Uani 1 1 d
N24 N 1.1857(4) 0.2509(3) 0.0971(3) 0.0272(7) Uani 1 1 d
H24A H 1.205(5) 0.192(4) 0.141(3) 0.033 Uiso 1 1 d
H24B H 1.272(6) 0.263(4) 0.047(3) 0.033 Uiso 1 1 d
C8 C 0.8069(4) 0.2319(3) 0.0425(3) 0.0224(7) Uani 1 1 d
C7 C 1.0138(4) 0.1399(3) 0.0103(3) 0.0225(7) Uani 1 1 d
O19 O 0.4661(3) 0.3977(2) 0.7219(2) 0.0358(6) Uani 1 1 d
O20 O 0.3272(3) 0.2647(2) 0.85044(19) 0.0296(6) Uani 1 1 d
O18 O -0.1252(4) 0.7234(2) 0.7540(3) 0.0439(7) Uani 1 1 d
O17 O 0.0629(4) 0.7273(2) 0.6132(2) 0.0420(7) Uani 1 1 d
N25 N -0.0390(3) 0.4878(2) 0.8241(2) 0.0222(6) Uani 1 1 d
N26 N 0.0551(3) 0.3949(2) 0.8496(2) 0.0223(6) Uani 1 1 d
N28 N -0.0086(4) 0.6828(3) 0.7020(3) 0.0308(7) Uani 1 1 d
N29 N 0.3411(4) 0.3592(2) 0.7868(2) 0.0234(6) Uani 1 1 d
N30 N -0.2082(4) 0.4786(3) 0.8709(3) 0.0362(8) Uani 1 1 d
H30A H -0.230(6) 0.549(4) 0.898(4) 0.043 Uiso 1 1 d
H30B H -0.266(6) 0.494(4) 0.817(4) 0.043 Uiso 1 1 d
N27 N 0.2064(4) 0.5391(2) 0.7216(2) 0.0240(6) Uani 1 1 d
C10 C 0.1978(4) 0.4323(3) 0.7859(3) 0.0201(7) Uani 1 1 d
C9 C 0.0536(4) 0.5704(3) 0.7493(3) 0.0232(7) Uani 1 1 d
O29 O 0.3034(4) 0.2629(2) 0.5829(3) 0.0457(8) Uani 1 1 d
O30 O 0.1132(4) 0.1934(3) 0.7219(2) 0.0463(8) Uani 1 1 d
O31 O -0.1401(3) -0.1426(2) 0.47346(19) 0.0288(6) Uani 1 1 d
O32 O -0.2837(3) -0.0758(2) 0.6021(2) 0.0358(6) Uani 1 1 d
N43 N 0.2222(4) 0.0656(2) 0.5069(2) 0.0224(6) Uani 1 1 d
N44 N 0.1295(4) -0.0131(2) 0.4781(2) 0.0228(6) Uani 1 1 d
N45 N -0.0255(4) 0.0650(2) 0.6078(2) 0.0245(6) Uani 1 1 d
N46 N 0.1861(4) 0.1958(3) 0.6332(3) 0.0335(8) Uani 1 1 d
N47 N -0.1558(4) -0.0807(2) 0.5384(2) 0.0232(6) Uani 1 1 d
N48 N 0.3913(4) 0.0791(3) 0.4614(3) 0.0328(7) Uani 1 1 d
H48B H 0.437(6) 0.068(4) 0.518(4) 0.039 Uiso 1 1 d
H48A H 0.407(5) 0.159(4) 0.436(3) 0.039 Uiso 1 1 d
C16 C -0.0142(4) -0.0087(3) 0.5410(3) 0.0206(7) Uani 1 1 d
C15 C 0.1272(4) 0.1098(3) 0.5821(3) 0.0242(8) Uani 1 1 d
O24 O 0.9549(3) 0.3568(2) 0.4763(2) 0.0299(6) Uani 1 1 d
O23 O 1.0060(3) 0.4237(2) 0.6054(2) 0.0353(6) Uani 1 1 d
O21 O 0.5298(4) 0.6994(3) 0.7192(2) 0.0429(7) Uani 1 1 d
O22 O 0.4360(3) 0.7663(2) 0.5802(3) 0.0430(7) Uani 1 1 d
N31 N 0.5715(4) 0.5681(2) 0.5063(2) 0.0223(6) Uani 1 1 d
N32 N 0.6834(4) 0.4874(2) 0.4798(2) 0.0229(6) Uani 1 1 d
N33 N 0.7476(4) 0.5676(2) 0.6076(2) 0.0248(6) Uani 1 1 d
N35 N 0.9255(4) 0.4195(2) 0.5411(2) 0.0244(6) Uani 1 1 d
N36 N 0.4333(4) 0.5814(3) 0.4614(3) 0.0328(7) Uani 1 1 d
H36B H 0.339(6) 0.569(4) 0.515(4) 0.039 Uiso 1 1 d
H36A H 0.432(5) 0.668(4) 0.428(3) 0.039 Uiso 1 1 d
N34 N 0.5182(4) 0.7000(3) 0.6310(3) 0.0331(8) Uani 1 1 d
C11 C 0.6147(4) 0.6130(3) 0.5812(3) 0.0229(7) Uani 1 1 d
C12 C 0.7825(4) 0.4932(3) 0.5420(3) 0.0199(7) Uani 1 1 d
O9 O 0.4300(3) 0.4999(2) -0.0838(2) 0.0361(7) Uani 1 1 d
O10 O 0.1935(3) 0.5418(2) 0.0036(2) 0.0360(6) Uani 1 1 d
O12 O 0.7679(4) 0.8507(3) 0.1137(2) 0.0488(8) Uani 1 1 d
O11 O 0.8835(4) 0.7267(3) 0.0209(3) 0.0484(8) Uani 1 1 d
N14 N 0.4662(4) 0.7859(3) 0.0905(2) 0.0254(7) Uani 1 1 d
N15 N 0.5896(3) 0.6482(2) 0.0009(2) 0.0238(6) Uani 1 1 d
N17 N 0.7633(4) 0.7744(3) 0.0633(3) 0.0331(8) Uani 1 1 d
N16 N 0.3441(4) 0.5550(2) -0.0255(2) 0.0247(6) Uani 1 1 d
N13 N 0.3522(3) 0.7229(2) 0.0639(2) 0.0226(6) Uani 1 1 d
N18 N 0.1855(4) 0.7459(3) 0.0956(3) 0.0300(7) Uani 1 1 d
H18A H 0.131(5) 0.670(4) 0.127(3) 0.036 Uiso 1 1 d
H18B H 0.153(6) 0.780(4) 0.046(4) 0.036 Uiso 1 1 d
C5 C 0.6037(4) 0.7367(3) 0.0500(3) 0.0259(8) Uani 1 1 d
C6 C 0.4287(4) 0.6425(3) 0.0111(3) 0.0229(7) Uani 1 1 d

loop_
_atom_site_aniso_label
_atom_site_aniso_U_11
_atom_site_aniso_U_22
_atom_site_aniso_U_33
_atom_site_aniso_U_23
_atom_site_aniso_U_13
_atom_site_aniso_U_12
O1 0.0360(17) 0.0284(14) 0.0490(19) 0.0051(13) -0.0041(13) -0.0003(12)
O2 0.0350(17) 0.0329(14) 0.0441(18) -0.0092(13) -0.0106(13) -0.0069(12)
O3 0.0450(19) 0.0401(16) 0.0376(18) 0.0031(14) -0.0044(14) -0.0177(13)
O4 0.0299(16) 0.0519(18) 0.0479(19) -0.0071(15) -0.0148(14) 0.0064(13)
N1 0.0293(17) 0.0211(14) 0.0227(16) -0.0047(12) -0.0069(13) 0.0020(12)
N2 0.0257(16) 0.0223(14) 0.0250(17) -0.0032(12) -0.0048(13) -0.0024(12)
N3 0.0273(18) 0.0250(15) 0.0224(16) -0.0056(13) -0.0016(13) 0.0025(12)
N4 0.0259(17) 0.0214(15) 0.0279(17) -0.0037(13) 0.0013(13) -0.0003(12)
N5 0.0253(18) 0.0391(19) 0.0275(18) -0.0090(15) -0.0008(14) -0.0033(14)
N6 0.0275(19) 0.0338(18) 0.037(2) -0.0037(15) -0.0151(15) 0.0030(14)
C1 0.0261(19) 0.0174(16) 0.0232(19) -0.0061(14) -0.0037(15) 0.0006(13)
C2 0.025(2) 0.0289(19) 0.0232(19) -0.0083(15) -0.0044(15) -0.0013(15)
O27 0.0349(16) 0.0363(15) 0.0377(17) -0.0031(12) -0.0196(13) -0.0026(12)
O26 0.0325(17) 0.0279(14) 0.075(2) -0.0143(15) -0.0095(15) -0.0045(12)
O25 0.0329(16) 0.0301(14) 0.055(2) 0.0095(14) 0.0008(14) 0.0040(12)
O28 0.0293(14) 0.0236(12) 0.0281(14) -0.0031(11) -0.0032(11) -0.0029(10)
N37 0.0230(16) 0.0221(14) 0.0217(16) -0.0088(12) -0.0023(12) -0.0004(11)
N38 0.0239(16) 0.0216(14) 0.0239(16) -0.0092(12) -0.0050(12) 0.0002(11)
N39 0.0221(16) 0.0211(14) 0.0276(17) -0.0042(12) -0.0023(13) 0.0034(11)
N40 0.0216(17) 0.0201(15) 0.049(2) -0.0033(15) 0.0007(15) 0.0043(12)
N41 0.0235(16) 0.0236(15) 0.0235(16) -0.0092(13) -0.0041(12) 0.0024(12)
N42 0.031(2) 0.0366(19) 0.038(2) -0.0097(16) -0.0163(15) -0.0044(15)
C13 0.0232(19) 0.0188(16) 0.0261(19) -0.0062(14) 0.0014(15) 0.0020(13)
C14 0.0218(18) 0.0182(16) 0.0221(19) -0.0065(14) -0.0022(14) 0.0024(13)
O6 0.0267(16) 0.0321(14) 0.0471(18) -0.0074(13) -0.0021(13) 0.0082(11)
O7 0.0255(16) 0.0459(17) 0.057(2) 0.0044(15) -0.0114(14) -0.0035(13)
O8 0.0402(18) 0.0406(16) 0.0328(16) 0.0048(13) -0.0083(13) 0.0150(13)
O5 0.0377(17) 0.0265(14) 0.0517(19) 0.0075(13) -0.0147(14) -0.0016(12)
N7 0.0216(16) 0.0231(14) 0.0209(16) -0.0083(12) -0.0017(12) 0.0000(11)
N8 0.0276(17) 0.0214(14) 0.0213(16) -0.0021(12) -0.0054(13) 0.0010(12)
N9 0.0249(16) 0.0216(14) 0.0239(16) -0.0063(12) -0.0084(13) -0.0004(12)
N10 0.0326(19) 0.0339(17) 0.0264(18) -0.0073(14) -0.0111(15) 0.0052(14)
N11 0.0246(17) 0.0225(15) 0.0283(17) -0.0082(13) -0.0076(13) 0.0011(12)
N12 0.0248(18) 0.0280(17) 0.034(2) -0.0082(15) 0.0003(14) -0.0044(13)
C3 0.0250(19) 0.0200(16) 0.0209(18) -0.0070(13) -0.0087(14) 0.0024(13)
C4 0.0247(19) 0.0242(17) 0.0201(18) -0.0042(14) -0.0051(14) 0.0035(14)
O16 0.0339(16) 0.0402(15) 0.0339(16) -0.0177(13) -0.0037(12) 0.0132(12)
O15 0.0290(16) 0.0504(17) 0.0435(18) -0.0200(14) -0.0126(13) 0.0018(12)
O14 0.0298(16) 0.0333(14) 0.0436(17) -0.0123(13) -0.0125(13) 0.0114(12)
O13 0.0362(17) 0.0410(16) 0.0553(19) -0.0331(15) -0.0077(14) 0.0046(13)
N19 0.0224(16) 0.0195(13) 0.0204(15) -0.0037(11) -0.0055(12) 0.0023(11)
N20 0.0218(16) 0.0225(14) 0.0231(16) -0.0072(12) -0.0034(12) 0.0012(11)
N21 0.0226(16) 0.0229(14) 0.0243(16) -0.0071(12) -0.0014(12) 0.0011(12)
N22 0.0292(18) 0.0224(15) 0.0248(17) -0.0066(13) -0.0008(13) 0.0003(12)
N23 0.0246(17) 0.0304(16) 0.0247(17) -0.0038(13) -0.0055(13) 0.0008(13)
N24 0.0254(18) 0.0307(17) 0.0271(18) -0.0061(14) -0.0093(14) 0.0028(13)
C8 0.0231(18) 0.0222(17) 0.0206(18) -0.0034(14) -0.0031(14) 0.0007(14)
C7 0.0257(19) 0.0171(15) 0.0228(19) -0.0033(14) -0.0026(14) -0.0005(13)
O19 0.0250(15) 0.0366(14) 0.0405(17) -0.0078(13) 0.0034(13) 0.0030(11)
O20 0.0316(15) 0.0265(13) 0.0298(15) -0.0024(11) -0.0084(12) 0.0038(11)
O18 0.0320(17) 0.0296(14) 0.074(2) -0.0159(15) -0.0166(15) 0.0096(12)
O17 0.0462(18) 0.0314(15) 0.047(2) 0.0089(14) -0.0229(15) -0.0053(13)
N25 0.0187(15) 0.0240(14) 0.0240(16) -0.0061(12) -0.0038(12) 0.0045(11)
N26 0.0232(16) 0.0235(14) 0.0208(16) -0.0060(12) -0.0050(12) 0.0049(12)
N28 0.0311(19) 0.0213(15) 0.044(2) -0.0028(15) -0.0212(16) 0.0004(13)
N29 0.0249(17) 0.0231(15) 0.0233(16) -0.0078(13) -0.0051(13) 0.0005(12)
N30 0.0242(19) 0.0361(19) 0.042(2) -0.0063(16) 0.0027(15) 0.0062(14)
N27 0.0224(16) 0.0226(14) 0.0279(17) -0.0046(13) -0.0083(13) -0.0015(12)
C10 0.0223(18) 0.0184(16) 0.0217(18) -0.0072(14) -0.0070(14) -0.0004(13)
C9 0.028(2) 0.0173(16) 0.0278(19) -0.0058(14) -0.0117(15) -0.0006(13)
O29 0.0373(18) 0.0289(14) 0.081(2) -0.0210(15) -0.0250(16) 0.0012(13)
O30 0.0465(19) 0.0536(18) 0.057(2) -0.0378(17) -0.0257(16) 0.0208(15)
O31 0.0326(15) 0.0283(13) 0.0291(15) -0.0115(12) -0.0094(11) 0.0013(11)
O32 0.0261(15) 0.0413(15) 0.0360(17) -0.0108(13) 0.0039(12) -0.0058(12)
N43 0.0240(16) 0.0204(14) 0.0227(16) -0.0045(12) -0.0052(12) -0.0020(11)
N44 0.0267(16) 0.0186(13) 0.0215(16) -0.0008(12) -0.0050(12) -0.0026(11)
N45 0.0274(17) 0.0236(14) 0.0278(17) -0.0098(13) -0.0132(13) 0.0080(12)
N46 0.0309(19) 0.0310(18) 0.053(2) -0.0243(17) -0.0247(17) 0.0123(15)
N47 0.0222(16) 0.0219(14) 0.0251(16) -0.0015(12) -0.0074(13) 0.0020(12)
N48 0.0235(18) 0.0353(18) 0.035(2) -0.0054(16) 0.0013(14) -0.0072(14)
C16 0.0255(19) 0.0179(16) 0.0190(18) -0.0033(13) -0.0069(14) 0.0024(13)
C15 0.029(2) 0.0191(16) 0.030(2) -0.0096(15) -0.0144(16) 0.0057(14)
O24 0.0264(14) 0.0307(13) 0.0342(15) -0.0139(12) -0.0033(11) 0.0044(11)
O23 0.0365(16) 0.0387(15) 0.0373(16) -0.0121(13) -0.0185(13) 0.0081(12)
O21 0.0356(16) 0.0472(17) 0.0478(19) -0.0304(15) 0.0059(13) -0.0047(13)
O22 0.0277(16) 0.0291(14) 0.075(2) -0.0180(15) -0.0111(15) 0.0070(12)
N31 0.0225(16) 0.0206(13) 0.0230(16) -0.0029(12) -0.0047(12) 0.0029(11)
N32 0.0244(16) 0.0214(14) 0.0208(16) -0.0026(12) -0.0026(12) 0.0030(11)
N33 0.0222(16) 0.0232(14) 0.0286(17) -0.0084(13) -0.0019(13) -0.0024(11)
N35 0.0261(16) 0.0203(14) 0.0249(16) -0.0020(13) -0.0039(13) -0.0012(11)
N36 0.0279(19) 0.0393(19) 0.034(2) -0.0081(15) -0.0129(15) 0.0087(14)
N34 0.0221(18) 0.0278(17) 0.050(2) -0.0213(16) 0.0028(15) -0.0031(13)
C11 0.0214(18) 0.0184(16) 0.028(2) -0.0070(14) -0.0012(15) -0.0034(13)
C12 0.0209(18) 0.0171(16) 0.0200(18) -0.0032(13) -0.0015(14) -0.0005(12)
O9 0.0348(16) 0.0400(16) 0.0416(17) -0.0256(14) -0.0096(13) 0.0073(12)
O10 0.0268(16) 0.0347(14) 0.0440(18) -0.0106(13) -0.0005(12) -0.0060(11)
O12 0.050(2) 0.0560(19) 0.051(2) -0.0224(16) -0.0212(15) -0.0096(15)
O11 0.0250(16) 0.0577(19) 0.066(2) -0.0188(17) -0.0118(15) 0.0030(14)
N14 0.0284(17) 0.0279(15) 0.0225(16) -0.0080(13) -0.0083(13) 0.0050(12)
N15 0.0211(16) 0.0259(15) 0.0254(17) -0.0059(13) -0.0072(13) 0.0042(12)
N17 0.0288(19) 0.0366(18) 0.037(2) -0.0065(16) -0.0155(15) -0.0036(14)
N16 0.0251(17) 0.0209(15) 0.0281(17) -0.0043(13) -0.0068(13) 0.0005(12)
N13 0.0216(16) 0.0251(15) 0.0209(16) -0.0057(12) -0.0040(12) 0.0043(12)
N18 0.0222(18) 0.0361(18) 0.0305(19) -0.0078(15) -0.0027(14) 0.0080(14)
C5 0.0240(19) 0.0258(18) 0.028(2) -0.0039(15) -0.0075(15) 0.0001(14)
C6 0.0265(19) 0.0206(16) 0.0222(19) -0.0042(14) -0.0072(15) 0.0017(13)

loop_
_atom_type_symbol
_atom_type_description
_atom_type_scat_dispersion_real
_atom_type_scat_dispersion_imag
_atom_type_scat_source
C C 0.0033 0.0016 'International Tables Vol C Tables 4.2.6.8 and 6.1.1.4'
H H 0.0000 0.0000 'International Tables Vol C Tables 4.2.6.8 and 6.1.1.4'
N N 0.0061 0.0033 'International Tables Vol C Tables 4.2.6.8 and 6.1.1.4'
O O 0.0106 0.0060 'International Tables Vol C Tables 4.2.6.8 and 6.1.1.4'

loop_
_geom_angle_atom_site_label_1
_geom_angle_atom_site_label_2
_geom_angle_atom_site_label_3
_geom_angle
N2 N1 C1 108.7(3)
N2 N1 N6 118.0(3)
C1 N1 N6 133.3(3)
N1 N2 C2 101.0(3)
C1 N3 C2 101.1(3)
O1 N4 O2 125.8(3)
O1 N4 C1 116.3(3)
O2 N4 C1 117.9(3)
O3 N5 O4 124.7(3)
O3 N5 C2 118.9(3)
O4 N5 C2 116.3(3)
N1 N6 H6A 108(3)
N1 N6 H6B 114(3)
H6A N6 H6B 110(4)
N3 C1 N1 112.2(3)
N3 C1 N4 123.9(3)
N1 C1 N4 124.0(3)
N4 C1 C2 163.7(3)
N3 C2 N2 117.0(3)
N3 C2 N5 122.6(3)
N2 C2 N5 120.4(3)
N5 C2 C1 161.6(3)
C13 N37 N38 108.4(3)
C13 N37 N42 133.5(3)
N38 N37 N42 118.0(3)
C14 N38 N37 100.8(3)
C13 N39 C14 99.6(3)
O25 N40 O26 126.4(3)
O25 N40 C13 116.5(3)
O26 N40 C13 117.1(3)
O27 N41 O28 125.0(3)
O27 N41 C14 116.9(3)
O28 N41 C14 118.1(3)
N37 N42 H42A 98(3)
N37 N42 H42B 103(3)
H42A N42 H42B 109(4)
N39 C13 N37 113.2(3)
N39 C13 N40 123.1(3)
N37 C13 N40 123.6(3)
N40 C13 C14 163.8(3)
N38 C14 N39 118.0(3)
N38 C14 N41 120.8(3)
N39 C14 N41 121.2(3)
N41 C14 C13 160.9(3)
N8 N7 C3 108.8(3)
N8 N7 N12 119.2(3)
C3 N7 N12 132.0(3)
C4 N8 N7 100.5(3)
C3 N9 C4 100.5(3)
O8 N10 O7 124.6(3)
O8 N10 C4 118.5(3)
O7 N10 C4 116.8(3)
O6 N11 O5 126.1(3)
O6 N11 C3 118.4(3)
O5 N11 C3 115.5(3)
N7 N12 H12A 112(3)
N7 N12 H12B 105(3)
H12A N12 H12B 111(4)
N9 C3 N7 112.0(3)
N9 C3 N11 122.9(3)
N7 C3 N11 125.1(3)
N11 C3 C4 163.0(3)
N8 C4 N9 118.1(3)
N8 C4 N10 121.1(3)
N9 C4 N10 120.7(3)
N10 C4 C3 159.7(3)
N20 N19 C7 108.4(3)
N20 N19 N24 118.3(3)
C7 N19 N24 133.3(3)
C8 N20 N19 101.1(3)
C7 N21 C8 100.3(3)
O14 N22 O13 125.5(3)
O14 N22 C7 118.7(3)
O13 N22 C7 115.9(3)
O15 N23 O16 125.7(3)
O15 N23 C8 116.6(3)
O16 N23 C8 117.7(3)
N19 N24 H24A 108(3)
N19 N24 H24B 112(3)
H24A N24 H24B 106(4)
N21 C8 N20 117.8(3)
N21 C8 N23 121.0(3)
N20 C8 N23 121.1(3)
N23 C8 C7 160.6(3)
N21 C7 N19 112.4(3)
N21 C7 N22 123.1(3)
N19 C7 N22 124.5(3)
N22 C7 C8 163.0(3)
C9 N25 N26 108.7(3)
C9 N25 N30 132.4(3)
N26 N25 N30 118.7(3)
C10 N26 N25 100.9(3)
O18 N28 O17 126.4(3)
O18 N28 C9 117.5(3)
O17 N28 C9 116.1(3)
O19 N29 O20 125.4(3)
O19 N29 C10 116.3(3)
O20 N29 C10 118.3(3)
N25 N30 H30A 106(3)
N25 N30 H30B 107(3)
H30A N30 H30B 100(4)
C9 N27 C10 99.6(3)
N26 C10 N27 118.0(3)
N26 C10 N29 120.6(3)
N27 C10 N29 121.4(3)
N29 C10 C9 161.2(3)
N27 C9 N25 112.8(3)
N27 C9 N28 123.5(3)
N25 C9 N28 123.6(3)
N28 C9 C10 164.1(3)
C15 N43 N44 108.6(3)
C15 N43 N48 133.0(3)
N44 N43 N48 118.2(3)
C16 N44 N43 101.1(3)
C15 N45 C16 99.5(3)
O30 N46 O29 126.7(3)
O30 N46 C15 116.4(3)
O29 N46 C15 116.9(3)
O31 N47 O32 124.3(3)
O31 N47 C16 118.3(3)
O32 N47 C16 117.4(3)
N43 N48 H48B 102(3)
N43 N48 H48A 103(3)
H48B N48 H48A 103(4)
N44 C16 N45 117.8(3)
N44 C16 N47 121.0(3)
N45 C16 N47 121.1(3)
N47 C16 C15 160.8(3)
N45 C15 N43 113.0(3)
N45 C15 N46 123.0(3)
N43 C15 N46 123.9(3)
N46 C15 C16 163.9(3)
C11 N31 N32 107.8(3)
C11 N31 N36 133.1(3)
N32 N31 N36 118.8(3)
C12 N32 N31 101.1(3)
C11 N33 C12 99.2(3)
O23 N35 O24 125.0(3)
O23 N35 C12 117.5(3)
O24 N35 C12 117.5(3)
N31 N36 H36B 108(3)
N31 N36 H36A 107(3)
H36B N36 H36A 104(3)
O21 N34 O22 127.0(3)
O21 N34 C11 115.8(3)
O22 N34 C11 117.1(3)
N33 C11 N31 113.5(3)
N33 C11 N34 123.6(3)
N31 C11 N34 122.9(3)
N34 C11 C12 164.5(3)
N32 C12 N33 118.4(3)
N32 C12 N35 121.0(3)
N33 C12 N35 120.6(3)
N35 C12 C11 160.4(3)
C5 N14 N13 100.8(3)
C6 N15 C5 100.0(3)
O12 N17 O11 125.3(3)
O12 N17 C5 118.5(3)
O11 N17 C5 116.2(3)
O9 N16 O10 125.0(3)
O9 N16 C6 116.5(3)
O10 N16 C6 118.5(3)
N14 N13 C6 108.9(3)
N14 N13 N18 118.9(3)
C6 N13 N18 132.1(3)
N13 N18 H18A 106(2)
N13 N18 H18B 109(3)
H18A N18 H18B 113(4)
N14 C5 N15 118.0(3)
N14 C5 N17 120.7(3)
N15 C5 N17 121.2(3)
N17 C5 C6 160.7(3)
N15 C6 N13 112.3(3)
N15 C6 N16 123.2(3)
N13 C6 N16 124.4(3)
N16 C6 C5 163.5(3)

loop_
_geom_bond_atom_site_label_1
_geom_bond_atom_site_label_2
_geom_bond_distance
O1 N4 1.211(4)
O2 N4 1.227(4)
O3 N5 1.213(4)
O4 N5 1.230(4)
N1 N2 1.339(4)
N1 C1 1.354(4)
N1 N6 1.406(4)
N2 C2 1.343(5)
N3 C1 1.303(5)
N3 C2 1.327(5)
N4 C1 1.452(4)
N5 C2 1.451(5)
N6 H6A 0.85(4)
N6 H6B 0.87(5)
O27 N41 1.224(4)
O26 N40 1.226(4)
O25 N40 1.218(4)
O28 N41 1.225(4)
N37 C13 1.337(5)
N37 N38 1.353(4)
N37 N42 1.409(4)
N38 C14 1.325(4)
N39 C13 1.311(5)
N39 C14 1.338(4)
N40 C13 1.455(5)
N41 C14 1.453(4)
N42 H42A 0.91(5)
N42 H42B 0.84(5)
O6 N11 1.211(4)
O7 N10 1.224(4)
O8 N10 1.218(4)
O5 N11 1.219(4)
N7 N8 1.348(4)
N7 C3 1.355(4)
N7 N12 1.402(4)
N8 C4 1.326(5)
N9 C3 1.306(4)
N9 C4 1.331(4)
N10 C4 1.454(5)
N11 C3 1.456(4)
N12 H12A 0.83(5)
N12 H12B 0.82(4)
O16 N23 1.222(4)
O15 N23 1.219(4)
O14 N22 1.218(4)
O13 N22 1.221(4)
N19 N20 1.344(4)
N19 C7 1.348(4)
N19 N24 1.406(4)
N20 C8 1.329(4)
N21 C7 1.313(5)
N21 C8 1.326(4)
N22 C7 1.447(4)
N23 C8 1.467(4)
N24 H24A 0.84(4)
N24 H24B 0.86(4)
O19 N29 1.220(4)
O20 N29 1.222(4)
O18 N28 1.219(4)
O17 N28 1.224(4)
N25 C9 1.332(5)
N25 N26 1.348(4)
N25 N30 1.405(4)
N26 C10 1.317(4)
N28 C9 1.458(4)
N29 C10 1.453(4)
N30 H30A 0.96(5)
N30 H30B 0.95(5)
N27 C9 1.314(5)
N27 C10 1.336(4)
O29 N46 1.224(4)
O30 N46 1.218(4)
O31 N47 1.223(4)
O32 N47 1.224(4)
N43 C15 1.332(4)
N43 N44 1.354(4)
N43 N48 1.401(4)
N44 C16 1.315(4)
N45 C15 1.315(5)
N45 C16 1.347(4)
N46 C15 1.454(4)
N47 C16 1.447(4)
N48 H48B 0.91(5)
N48 H48A 0.91(4)
O24 N35 1.228(4)
O23 N35 1.219(4)
O21 N34 1.220(4)
O22 N34 1.226(4)
N31 C11 1.342(4)
N31 N32 1.352(4)
N31 N36 1.407(4)
N32 C12 1.313(4)
N33 C11 1.308(5)
N33 C12 1.339(4)
N35 C12 1.453(4)
N36 H36B 0.93(5)
N36 H36A 1.00(5)
N34 C11 1.456(4)
O9 N16 1.220(4)
O10 N16 1.227(4)
O12 N17 1.218(4)
O11 N17 1.225(4)
N14 C5 1.331(5)
N14 N13 1.343(4)
N15 C6 1.314(5)
N15 C5 1.337(4)
N17 C5 1.455(5)
N16 C6 1.448(4)
N13 C6 1.353(4)
N13 N18 1.399(4)
N18 H18A 0.95(4)
N18 H18B 0.81(4)

loop_
_geom_torsion_atom_site_label_1
_geom_torsion_atom_site_label_2
_geom_torsion_atom_site_label_3
_geom_torsion_atom_site_label_4
_geom_torsion
C1 N1 N2 C2 -0.2(3)
N6 N1 N2 C2 -179.8(3)
C2 N3 C1 N1 -0.2(4)
C2 N3 C1 N4 179.1(3)
N2 N1 C1 N3 0.2(4)
N6 N1 C1 N3 179.7(3)
N2 N1 C1 N4 -179.1(3)
N6 N1 C1 N4 0.5(6)
N2 N1 C1 C2 0.1(2)
N6 N1 C1 C2 179.6(4)
O1 N4 C1 N3 10.5(5)
O2 N4 C1 N3 -168.9(3)
O1 N4 C1 N1 -170.3(3)
O2 N4 C1 N1 10.3(5)
O1 N4 C1 C2 12.5(11)
O2 N4 C1 C2 -166.9(8)
C1 N3 C2 N2 0.0(4)
C1 N3 C2 N5 -178.8(3)
N1 N2 C2 N3 0.1(4)
N1 N2 C2 N5 178.9(3)
N1 N2 C2 C1 0.1(2)
O3 N5 C2 N3 174.9(3)
O4 N5 C2 N3 -4.1(5)
O3 N5 C2 N2 -3.8(5)
O4 N5 C2 N2 177.1(3)
O3 N5 C2 C1 172.5(7)
O4 N5 C2 C1 -6.6(10)
N1 C1 C2 N3 179.9(4)
N4 C1 C2 N3 -2.6(9)
N3 C1 C2 N2 -180.0(4)
N1 C1 C2 N2 -0.1(2)
N4 C1 C2 N2 177.5(9)
N3 C1 C2 N5 3.3(8)
N1 C1 C2 N5 -176.9(9)
N4 C1 C2 N5 0.7(15)
C13 N37 N38 C14 -0.1(3)
N42 N37 N38 C14 -175.7(3)
C14 N39 C13 N37 1.0(4)
C14 N39 C13 N40 179.5(3)
N38 N37 C13 N39 -0.6(4)
N42 N37 C13 N39 174.0(3)
N38 N37 C13 N40 -179.0(3)
N42 N37 C13 N40 -4.5(6)
N38 N37 C13 C14 0.1(2)
N42 N37 C13 C14 174.7(4)
O25 N40 C13 N39 -25.5(5)
O26 N40 C13 N39 154.9(3)
O25 N40 C13 N37 152.8(3)
O26 N40 C13 N37 -26.8(5)
O25 N40 C13 C14 -24.2(11)
O26 N40 C13 C14 156.1(8)
N37 N38 C14 N39 0.9(4)
N37 N38 C14 N41 -179.4(3)
N37 N38 C14 C13 0.1(2)
C13 N39 C14 N38 -1.2(4)
C13 N39 C14 N41 179.0(3)
O27 N41 C14 N38 -177.1(3)
O28 N41 C14 N38 3.2(4)
O27 N41 C14 N39 2.6(4)
O28 N41 C14 N39 -177.0(3)
O27 N41 C14 C13 4.5(9)
O28 N41 C14 C13 -175.2(7)
N39 C13 C14 N38 178.9(4)
N37 C13 C14 N38 -0.1(2)
N40 C13 C14 N38 177.4(9)
N37 C13 C14 N39 -179.0(4)
N40 C13 C14 N39 -1.6(9)
N39 C13 C14 N41 -2.5(8)
N37 C13 C14 N41 178.4(8)
N40 C13 C14 N41 -4.1(15)
C3 N7 N8 C4 -0.1(3)
N12 N7 N8 C4 179.7(3)
C4 N9 C3 N7 0.4(4)
C4 N9 C3 N11 -177.5(3)
N8 N7 C3 N9 -0.2(4)
N12 N7 C3 N9 180.0(3)
N8 N7 C3 N11 177.6(3)
N12 N7 C3 N11 -2.2(5)
N8 N7 C3 C4 0.1(2)
N12 N7 C3 C4 -179.7(4)
O6 N11 C3 N9 170.8(3)
O5 N11 C3 N9 -7.4(5)
O6 N11 C3 N7 -6.8(5)
O5 N11 C3 N7 174.9(3)
O6 N11 C3 C4 165.3(8)
O5 N11 C3 C4 -13.0(11)
N7 N8 C4 N9 0.4(4)
N7 N8 C4 N10 -176.0(3)
N7 N8 C4 C3 0.1(2)
C3 N9 C4 N8 -0.6(4)
C3 N9 C4 N10 175.9(3)
O8 N10 C4 N8 1.1(5)
O7 N10 C4 N8 179.4(3)
O8 N10 C4 N9 -175.2(3)
O7 N10 C4 N9 3.0(5)
O8 N10 C4 C3 -167.6(6)
O7 N10 C4 C3 10.6(9)
N9 C3 C4 N8 179.5(4)
N7 C3 C4 N8 -0.1(2)
N11 C3 C4 N8 -173.3(9)
N7 C3 C4 N9 -179.6(3)
N11 C3 C4 N9 7.3(9)
N9 C3 C4 N10 -10.3(7)
N7 C3 C4 N10 170.1(8)
N11 C3 C4 N10 -3.1(15)
C7 N19 N20 C8 0.2(4)
N24 N19 N20 C8 178.8(3)
C7 N21 C8 N20 0.9(4)
C7 N21 C8 N23 -178.7(3)
N19 N20 C8 N21 -0.7(4)
N19 N20 C8 N23 178.9(3)
N19 N20 C8 C7 -0.1(2)
O15 N23 C8 N21 -4.8(5)
O16 N23 C8 N21 175.2(3)
O15 N23 C8 N20 175.6(3)
O16 N23 C8 N20 -4.5(5)
O15 N23 C8 C7 -7.3(10)
O16 N23 C8 C7 172.7(7)
C8 N21 C7 N19 -0.7(4)
C8 N21 C7 N22 176.6(3)
N20 N19 C7 N21 0.4(4)
N24 N19 C7 N21 -178.0(3)
N20 N19 C7 N22 -176.9(3)
N24 N19 C7 N22 4.7(6)
N20 N19 C7 C8 -0.1(2)
N24 N19 C7 C8 -178.5(4)
O14 N22 C7 N21 -175.3(3)
O13 N22 C7 N21 4.0(5)
O14 N22 C7 N19 1.7(5)
O13 N22 C7 N19 -179.0(3)
O14 N22 C7 C8 -167.8(8)
O13 N22 C7 C8 11.5(11)
N20 C8 C7 N21 -179.2(4)
N23 C8 C7 N21 3.3(8)
N21 C8 C7 N19 179.3(4)
N20 C8 C7 N19 0.1(2)
N23 C8 C7 N19 -177.4(8)
N21 C8 C7 N22 -9.8(9)
N20 C8 C7 N22 171.0(10)
N23 C8 C7 N22 -6.5(16)
C9 N25 N26 C10 0.0(3)
N30 N25 N26 C10 175.3(3)
N25 N26 C10 N27 -0.2(4)
N25 N26 C10 N29 179.3(3)
N25 N26 C10 C9 0.0(2)
C9 N27 C10 N26 0.3(4)
C9 N27 C10 N29 -179.2(3)
O19 N29 C10 N26 176.5(3)
O20 N29 C10 N26 -2.7(4)
O19 N29 C10 N27 -3.9(4)
O20 N29 C10 N27 176.8(3)
O19 N29 C10 C9 -5.6(9)
O20 N29 C10 C9 175.2(7)
C10 N27 C9 N25 -0.3(4)
C10 N27 C9 N28 -179.5(3)
N26 N25 C9 N27 0.2(4)
N30 N25 C9 N27 -174.3(3)
N26 N25 C9 N28 179.4(3)
N30 N25 C9 N28 5.0(6)
N26 N25 C9 C10 0.0(2)
N30 N25 C9 C10 -174.5(4)
O18 N28 C9 N27 -153.8(3)
O17 N28 C9 N27 26.1(5)
O18 N28 C9 N25 27.0(5)
O17 N28 C9 N25 -153.1(3)
O18 N28 C9 C10 -155.0(8)
O17 N28 C9 C10 24.9(11)
N26 C10 C9 N27 -179.7(3)
N29 C10 C9 N27 2.1(8)
N26 C10 C9 N25 0.0(2)
N27 C10 C9 N25 179.7(4)
N29 C10 C9 N25 -178.2(8)
N26 C10 C9 N28 -178.3(9)
N27 C10 C9 N28 1.4(9)
N29 C10 C9 N28 3.6(15)
C15 N43 N44 C16 -0.6(3)
N48 N43 N44 C16 175.2(3)
N43 N44 C16 N45 0.2(4)
N43 N44 C16 N47 -179.9(3)
N43 N44 C16 C15 0.4(2)
C15 N45 C16 N44 0.2(4)
C15 N45 C16 N47 -179.7(3)
O31 N47 C16 N44 -2.7(4)
O32 N47 C16 N44 177.0(3)
O31 N47 C16 N45 177.2(3)
O32 N47 C16 N45 -3.1(4)
O31 N47 C16 C15 176.6(7)
O32 N47 C16 C15 -3.7(9)
C16 N45 C15 N43 -0.6(4)
C16 N45 C15 N46 -178.8(3)
N44 N43 C15 N45 0.8(4)
N48 N43 C15 N45 -174.1(4)
N44 N43 C15 N46 179.0(3)
N48 N43 C15 N46 4.1(6)
N44 N43 C15 C16 0.4(2)
N48 N43 C15 C16 -174.5(4)
O30 N46 C15 N45 26.1(5)
O29 N46 C15 N45 -154.0(3)
O30 N46 C15 N43 -152.0(3)
O29 N46 C15 N43 27.9(5)
O30 N46 C15 C16 23.3(11)
O29 N46 C15 C16 -156.8(9)
N44 C16 C15 N45 -179.8(3)
N47 C16 C15 N45 0.8(8)
N44 C16 C15 N43 -0.4(2)
N45 C16 C15 N43 179.5(4)
N47 C16 C15 N43 -179.7(8)
N44 C16 C15 N46 -176.2(10)
N45 C16 C15 N46 3.6(9)
N47 C16 C15 N46 4.4(15)
C11 N31 N32 C12 -0.2(3)
N36 N31 N32 C12 -174.8(3)
C12 N33 C11 N31 0.8(4)
C12 N33 C11 N34 178.2(3)
N32 N31 C11 N33 -0.4(4)
N36 N31 C11 N33 173.1(4)
N32 N31 C11 N34 -177.8(3)
N36 N31 C11 N34 -4.3(6)
N32 N31 C11 C12 0.1(2)
N36 N31 C11 C12 173.6(4)
O21 N34 C11 N33 -24.3(5)
O22 N34 C11 N33 154.9(3)
O21 N34 C11 N31 152.9(3)
O22 N34 C11 N31 -27.9(5)
O21 N34 C11 C12 -19.8(12)
O22 N34 C11 C12 159.4(9)
N31 N32 C12 N33 0.7(4)
N31 N32 C12 N35 180.0(3)
N31 N32 C12 C11 0.1(2)
C11 N33 C12 N32 -1.0(4)
C11 N33 C12 N35 179.8(3)
O23 N35 C12 N32 -175.4(3)
O24 N35 C12 N32 3.8(5)
O23 N35 C12 N33 3.8(5)
O24 N35 C12 N33 -177.0(3)
O23 N35 C12 C11 4.1(9)
O24 N35 C12 C11 -176.7(7)
N33 C11 C12 N32 179.1(4)
N31 C11 C12 N32 -0.1(2)
N34 C11 C12 N32 173.5(10)
N31 C11 C12 N33 -179.3(4)
N34 C11 C12 N33 -5.7(10)
N33 C11 C12 N35 -0.4(8)
N31 C11 C12 N35 -179.7(8)
N34 C11 C12 N35 -6.1(16)
C5 N14 N13 C6 0.2(4)
C5 N14 N13 N18 178.2(3)
N13 N14 C5 N15 -0.5(4)
N13 N14 C5 N17 -177.6(3)
N13 N14 C5 C6 -0.2(2)
C6 N15 C5 N14 0.5(4)
C6 N15 C5 N17 177.6(3)
O12 N17 C5 N14 1.1(5)
O11 N17 C5 N14 -178.0(3)
O12 N17 C5 N15 -175.8(3)
O11 N17 C5 N15 5.0(5)
O12 N17 C5 C6 -171.2(7)
O11 N17 C5 C6 9.6(11)
C5 N15 C6 N13 -0.4(4)
C5 N15 C6 N16 -177.2(3)
N14 N13 C6 N15 0.1(4)
N18 N13 C6 N15 -177.6(3)
N14 N13 C6 N16 176.8(3)
N18 N13 C6 N16 -0.8(6)
N14 N13 C6 C5 -0.2(2)
N18 N13 C6 C5 -177.8(4)
O9 N16 C6 N15 -13.3(5)
O10 N16 C6 N15 166.8(3)
O9 N16 C6 N13 170.3(3)
O10 N16 C6 N13 -9.6(5)
O9 N16 C6 C5 -19.8(11)
O10 N16 C6 C5 160.3(9)
N14 C5 C6 N15 -179.5(4)
N17 C5 C6 N15 -6.2(9)
N14 C5 C6 N13 0.2(2)
N15 C5 C6 N13 179.7(4)
N17 C5 C6 N13 173.5(9)
N14 C5 C6 N16 -171.1(10)
N15 C5 C6 N16 8.4(10)
N17 C5 C6 N16 2.2(17)
